data_7720527
loop_
_publ_author_name
'Pokharel, Uttam R.'
'Fronczek, Frank R.'
'Maverick, Andrew W.'

_publ_section_title
;
 Discrete and polymeric supramolecular complexes assembled from
 Cu<sup>2+</sup> and isomeric xylylenebis(pyridyltriazoles).
;
_journal_issue 3
_journal_name_full 'Dalton transactions (Cambridge, England : 2003)'
_journal_page_first 1259
_journal_page_last 1273
_journal_paper_doi 10.1039/d5dt02551f
_journal_volume 55
_journal_year 2026
_chemical_formula_moiety 'C44 H36 Cu2 N18 O6, 2(N O3), 2(C3 H7 N O), 2(H2 O)'
_chemical_formula_sum 'C50 H54 Cu2 N22 O16'
_chemical_formula_weight 1346.22
_space_group_IT_number 14
_space_group_name_Hall '-P 2yn'
_space_group_name_H-M_alt 'P 1 21/n 1'
_symmetry_cell_setting monoclinic
_symmetry_space_group_name_Hall '-P 2yn'
_symmetry_space_group_name_H-M 'P 1 21/n 1'
_atom_sites_solution_hydrogens geom
_atom_sites_solution_primary direct
_atom_sites_solution_secondary difmap
_audit_creation_method SHELXL-97
_audit_update_record
;
2024-02-18 deposited with the CCDC.	2025-12-17 downloaded from the CCDC.
;
_cell_angle_alpha 90
_cell_angle_beta 97.895(7)
_cell_angle_gamma 90
_cell_formula_units_Z 2
_cell_length_a 15.9034(16)
_cell_length_b 9.5088(9)
_cell_length_c 19.1598(18)
_cell_measurement_reflns_used 6934
_cell_measurement_temperature 90.0(5)
_cell_measurement_theta_max 66.99
_cell_measurement_theta_min 3.39
_cell_volume 2869.9(5)
_computing_cell_refinement 'Bruker SAINT'
_computing_data_collection 'Bruker APEX2'
_computing_data_reduction 'Bruker SAINT'
_computing_molecular_graphics 'ORTEP-3 for Windows (Farrugia, 1997)'
_computing_publication_material 'SHELXL-97 (Sheldrick, 2008)'
_computing_structure_refinement 'SHELXL-97 (Sheldrick, 2008)'
_computing_structure_solution 'SHELXS-97 (Sheldrick, 2008)'
_diffrn_ambient_temperature 90.0(5)
_diffrn_measured_fraction_theta_full 0.982
_diffrn_measured_fraction_theta_max 0.967
_diffrn_measurement_device_type 'Bruker Kappa APEX-II DUO'
_diffrn_measurement_method '\f and \w scans'
_diffrn_radiation_monochromator 'QUAZAR multilayer optics'
_diffrn_radiation_source 'I\mS microfocus'
_diffrn_radiation_type CuK\a
_diffrn_radiation_wavelength 1.54184
_diffrn_reflns_av_R_equivalents 0.0410
_diffrn_reflns_av_sigmaI/netI 0.0319
_diffrn_reflns_limit_h_max 18
_diffrn_reflns_limit_h_min -18
_diffrn_reflns_limit_k_max 11
_diffrn_reflns_limit_k_min -9
_diffrn_reflns_limit_l_max 22
_diffrn_reflns_limit_l_min -22
_diffrn_reflns_number 22902
_diffrn_reflns_theta_full 67.00
_diffrn_reflns_theta_max 67.91
_diffrn_reflns_theta_min 3.39
_exptl_absorpt_coefficient_mu 1.683
_exptl_absorpt_correction_T_max 0.9206
_exptl_absorpt_correction_T_min 0.8366
_exptl_absorpt_correction_type multi-scan
_exptl_absorpt_process_details 'SADABS (Sheldrick, 2004)'
_exptl_crystal_colour blue
_exptl_crystal_density_diffrn 1.557
_exptl_crystal_density_method 'not measured'
_exptl_crystal_description needle
_exptl_crystal_F_000 1386
_exptl_crystal_size_max 0.11
_exptl_crystal_size_mid 0.08
_exptl_crystal_size_min 0.05
_refine_diff_density_max 0.823
_refine_diff_density_min -0.512
_refine_diff_density_rms 0.064
_refine_ls_extinction_method none
_refine_ls_goodness_of_fit_ref 1.057
_refine_ls_hydrogen_treatment constr
_refine_ls_matrix_type full
_refine_ls_number_parameters 408
_refine_ls_number_reflns 5051
_refine_ls_number_restraints 0
_refine_ls_restrained_S_all 1.057
_refine_ls_R_factor_all 0.0522
_refine_ls_R_factor_gt 0.0415
_refine_ls_shift/su_max 0.001
_refine_ls_shift/su_mean 0.000
_refine_ls_structure_factor_coef Fsqd
_refine_ls_weighting_details 'calc w=1/[\s^2^(Fo^2^)+(0.0455P)^2^+4.0913P] where P=(Fo^2^+2Fc^2^)/3'
_refine_ls_weighting_scheme calc
_refine_ls_wR_factor_gt 0.1025
_refine_ls_wR_factor_ref 0.1080
_reflns_number_gt 4256
_reflns_number_total 5051
_reflns_threshold_expression I>2\s(I)
_cod_data_source_file d5dt02551f1.cif
_cod_data_source_block Compound1
_cod_depositor_comments
;
The following automatic conversions were performed:

data item '_symmetry_cell_setting' value 'Monoclinic' was changed to
'monoclinic' in accordance with the
/home/data/users/saulius/crontab/automatic-downloads/current/RSC/lib/dictionaries/cif_core.dic
dictionary named 'cif_core.dic' version 2.4.2 last updated on
2011-04-26.

Automatic conversion script
Id: cif_fix_values 8170 2020-07-09 18:12:32Z antanas 
;
_cod_original_sg_symbol_Hall '-P 2yn '
_cod_original_sg_symbol_H-M 'P 21/n  '
_cod_database_code 7720527

loop_
_symmetry_equiv_pos_as_xyz
'x, y, z'
'-x+1/2, y+1/2, -z+1/2'
'-x, -y, -z'
'x-1/2, -y-1/2, z-1/2'

loop_
_atom_site_label
_atom_site_type_symbol
_atom_site_fract_x
_atom_site_fract_y
_atom_site_fract_z
_atom_site_U_iso_or_equiv
_atom_site_adp_type
_atom_site_occupancy
_atom_site_symmetry_multiplicity
_atom_site_calc_flag
_atom_site_refinement_flags
_atom_site_disorder_assembly
_atom_site_disorder_group
Cu1 Cu 0.47109(2) 0.66512(4) 0.433392(19) 0.01844(12) Uani 1 1 d . . .
O1 O 0.52122(11) 0.8160(2) 0.36484(10) 0.0261(4) Uani 1 1 d . . .
O2 O 0.39491(12) 0.9034(2) 0.33751(11) 0.0327(5) Uani 1 1 d . . .
O3 O 0.50019(12) 0.9874(2) 0.29008(11) 0.0327(5) Uani 1 1 d . . .
N1 N 0.36082(13) 0.6097(2) 0.37283(11) 0.0202(5) Uani 1 1 d . . .
N2 N 0.39010(13) 0.7732(2) 0.48436(11) 0.0192(5) Uani 1 1 d . . .
N3 N 0.39493(13) 0.8557(2) 0.54008(11) 0.0208(5) Uani 1 1 d . . .
N4 N 0.31487(13) 0.8951(2) 0.54442(11) 0.0198(5) Uani 1 1 d . . .
N5 N 0.58070(13) 0.7027(2) 0.50041(11) 0.0206(5) Uani 1 1 d . . .
N6 N 0.54518(13) 0.5143(2) 0.40147(11) 0.0206(5) Uani 1 1 d . . .
N7 N 0.53592(14) 0.4151(2) 0.35324(12) 0.0231(5) Uani 1 1 d . . .
N8 N 0.61414(13) 0.3672(2) 0.34951(12) 0.0210(5) Uani 1 1 d . . .
N9 N 0.47111(13) 0.9038(2) 0.33033(11) 0.0208(5) Uani 1 1 d . . .
C1 C 0.25888(16) 0.8395(3) 0.49243(13) 0.0204(5) Uani 1 1 d . . .
H1 H 0.1991 0.8521 0.4844 0.025 Uiso 1 1 calc R . .
C2 C 0.30788(16) 0.7606(3) 0.45390(13) 0.0195(5) Uani 1 1 d . . .
C3 C 0.29069(16) 0.6724(3) 0.39154(13) 0.0202(5) Uani 1 1 d . . .
C4 C 0.21068(16) 0.6547(3) 0.35398(14) 0.0235(6) Uani 1 1 d . . .
H4 H 0.1626 0.6986 0.3691 0.028 Uiso 1 1 calc R . .
C5 C 0.20191(17) 0.5716(3) 0.29382(15) 0.0275(6) Uani 1 1 d . . .
H5 H 0.1478 0.5577 0.2669 0.033 Uiso 1 1 calc R . .
C6 C 0.27336(17) 0.5094(3) 0.27383(15) 0.0280(6) Uani 1 1 d . . .
H6 H 0.2690 0.4527 0.2327 0.034 Uiso 1 1 calc R . .
C7 C 0.35150(17) 0.5306(3) 0.31438(14) 0.0258(6) Uani 1 1 d . . .
H7 H 0.4003 0.4874 0.3002 0.031 Uiso 1 1 calc R . .
C8 C 0.29597(17) 0.9816(3) 0.60430(14) 0.0219(6) Uani 1 1 d . . .
H8A H 0.2618 1.0641 0.5862 0.026 Uiso 1 1 calc R . .
H8B H 0.3498 1.0166 0.6306 0.026 Uiso 1 1 calc R . .
C9 C 0.24818(16) 0.8997(3) 0.65365(14) 0.0214(6) Uani 1 1 d . . .
C10 C 0.16297(17) 0.9330(3) 0.65632(15) 0.0276(6) Uani 1 1 d . . .
H10 H 0.1362 1.0031 0.6256 0.033 Uiso 1 1 calc R . .
C11 C 0.11687(19) 0.8659(3) 0.70287(17) 0.0349(7) Uani 1 1 d . . .
H11 H 0.0592 0.8906 0.7039 0.042 Uiso 1 1 calc R . .
C12 C 0.1541(2) 0.7642(4) 0.74732(17) 0.0379(7) Uani 1 1 d . . .
H12 H 0.1228 0.7183 0.7794 0.045 Uiso 1 1 calc R . .
C13 C 0.2379(2) 0.7291(3) 0.74488(16) 0.0335(7) Uani 1 1 d . . .
H13 H 0.2636 0.6583 0.7757 0.040 Uiso 1 1 calc R . .
C14 C 0.28575(17) 0.7941(3) 0.69871(14) 0.0228(6) Uani 1 1 d . . .
C15 C 0.62284(17) 0.2505(3) 0.29954(14) 0.0242(6) Uani 1 1 d . . .
H15A H 0.6001 0.2810 0.2512 0.029 Uiso 1 1 calc R . .
H15B H 0.5889 0.1691 0.3117 0.029 Uiso 1 1 calc R . .
C16 C 0.67338(16) 0.4334(3) 0.39440(14) 0.0209(5) Uani 1 1 d . . .
H16 H 0.7329 0.4177 0.4011 0.025 Uiso 1 1 calc R . .
C17 C 0.62855(16) 0.5288(3) 0.42849(14) 0.0197(5) Uani 1 1 d . . .
C18 C 0.64918(16) 0.6319(3) 0.48455(14) 0.0197(5) Uani 1 1 d . . .
C19 C 0.73059(17) 0.6554(3) 0.51854(15) 0.0265(6) Uani 1 1 d . . .
H19 H 0.7775 0.6042 0.5059 0.032 Uiso 1 1 calc R . .
C20 C 0.74187(17) 0.7556(3) 0.57147(16) 0.0310(7) Uani 1 1 d . . .
H20 H 0.7968 0.7737 0.5961 0.037 Uiso 1 1 calc R . .
C21 C 0.67218(18) 0.8287(3) 0.58801(15) 0.0287(6) Uani 1 1 d . . .
H21 H 0.6787 0.8983 0.6240 0.034 Uiso 1 1 calc R . .
C22 C 0.59288(17) 0.7997(3) 0.55174(15) 0.0254(6) Uani 1 1 d . . .
H22 H 0.5453 0.8503 0.5635 0.030 Uiso 1 1 calc R . .
N10 N 0.06543(17) 0.9295(3) 0.37233(17) 0.0434(7) Uani 1 1 d . . .
O4 O 0.11392(19) 1.0217(3) 0.36348(16) 0.0715(9) Uani 1 1 d . . .
O5 O 0.05753(19) 0.8879(5) 0.43081(19) 0.1063(16) Uani 1 1 d . . .
O6 O 0.0277(2) 0.8705(3) 0.3192(2) 0.0918(12) Uani 1 1 d . . .
O7 O 0.89376(17) 0.8567(3) 0.48056(15) 0.0602(7) Uani 1 1 d . . .
O8 O 0.64670(12) 0.9044(2) 0.02768(12) 0.0351(5) Uani 1 1 d . . .
N11 N 0.53970(15) 0.9395(3) 0.09322(13) 0.0314(6) Uani 1 1 d . . .
C23 C 0.57720(17) 0.8731(3) 0.04569(16) 0.0305(7) Uani 1 1 d . . .
H23 H 0.5484 0.7942 0.0232 0.037 Uiso 1 1 calc R . .
C24 C 0.5791(2) 1.0600(4) 0.1318(2) 0.0462(8) Uani 1 1 d . . .
H24A H 0.6036 1.0305 0.1792 0.069 Uiso 1 1 calc R . .
H24B H 0.5362 1.1328 0.1351 0.069 Uiso 1 1 calc R . .
H24C H 0.6240 1.0978 0.1069 0.069 Uiso 1 1 calc R . .
C25 C 0.45889(19) 0.8921(4) 0.11240(19) 0.0448(9) Uani 1 1 d . . .
H25A H 0.4409 0.8063 0.0862 0.067 Uiso 1 1 calc R . .
H25B H 0.4160 0.9656 0.1009 0.067 Uiso 1 1 calc R . .
H25C H 0.4653 0.8726 0.1631 0.067 Uiso 1 1 calc R . .

loop_
_atom_site_aniso_label
_atom_site_aniso_U_11
_atom_site_aniso_U_22
_atom_site_aniso_U_33
_atom_site_aniso_U_23
_atom_site_aniso_U_13
_atom_site_aniso_U_12
Cu1 0.0143(2) 0.0218(2) 0.0188(2) -0.00117(15) 0.00093(14) 0.00098(15)
O1 0.0185(9) 0.0306(11) 0.0290(10) 0.0108(8) 0.0026(8) 0.0018(8)
O2 0.0223(10) 0.0370(12) 0.0404(12) 0.0125(10) 0.0098(9) 0.0083(9)
O3 0.0279(10) 0.0349(12) 0.0345(11) 0.0137(9) 0.0011(9) -0.0082(9)
N1 0.0180(11) 0.0225(11) 0.0201(11) -0.0005(9) 0.0029(9) 0.0003(9)
N2 0.0174(10) 0.0227(11) 0.0176(11) 0.0006(9) 0.0025(8) 0.0003(9)
N3 0.0177(11) 0.0237(12) 0.0212(11) 0.0001(9) 0.0029(9) 0.0010(9)
N4 0.0165(11) 0.0218(11) 0.0212(11) -0.0003(9) 0.0026(9) 0.0003(9)
N5 0.0184(11) 0.0229(11) 0.0203(11) 0.0022(9) 0.0019(9) 0.0010(9)
N6 0.0171(10) 0.0207(11) 0.0235(11) 0.0004(9) 0.0008(9) 0.0006(9)
N7 0.0197(11) 0.0220(12) 0.0272(12) -0.0024(10) 0.0015(9) 0.0029(9)
N8 0.0190(11) 0.0194(11) 0.0241(12) 0.0011(9) 0.0009(9) 0.0030(9)
N9 0.0215(12) 0.0214(12) 0.0190(11) -0.0006(9) 0.0014(9) -0.0012(9)
C1 0.0155(12) 0.0238(14) 0.0214(13) 0.0022(11) 0.0006(10) -0.0017(10)
C2 0.0173(12) 0.0222(13) 0.0187(13) 0.0028(11) 0.0021(10) -0.0007(10)
C3 0.0196(13) 0.0217(14) 0.0194(13) 0.0020(11) 0.0035(10) -0.0022(10)
C4 0.0177(13) 0.0282(15) 0.0245(14) 0.0003(12) 0.0022(11) 0.0023(11)
C5 0.0197(13) 0.0340(16) 0.0266(14) -0.0032(12) -0.0044(11) -0.0013(12)
C6 0.0252(14) 0.0340(16) 0.0241(14) -0.0074(12) 0.0010(11) 0.0016(12)
C7 0.0235(14) 0.0298(15) 0.0235(14) -0.0029(12) 0.0009(11) 0.0037(12)
C8 0.0232(13) 0.0207(13) 0.0216(13) -0.0031(11) 0.0027(11) 0.0010(11)
C9 0.0221(13) 0.0211(14) 0.0207(13) -0.0074(11) 0.0020(11) -0.0005(11)
C10 0.0238(14) 0.0259(15) 0.0332(16) -0.0042(12) 0.0050(12) 0.0025(12)
C11 0.0241(15) 0.0371(18) 0.0457(19) -0.0093(15) 0.0132(14) -0.0009(13)
C12 0.0394(18) 0.0380(18) 0.0402(18) 0.0022(15) 0.0196(15) -0.0039(14)
C13 0.0378(17) 0.0307(16) 0.0333(16) 0.0048(13) 0.0098(13) 0.0012(13)
C14 0.0242(14) 0.0223(14) 0.0218(14) -0.0056(11) 0.0031(11) -0.0012(11)
C15 0.0265(14) 0.0223(14) 0.0229(14) -0.0048(11) -0.0002(11) 0.0025(11)
C16 0.0170(12) 0.0213(13) 0.0239(13) 0.0010(11) 0.0013(10) -0.0001(10)
C17 0.0169(12) 0.0200(13) 0.0219(13) 0.0047(11) 0.0016(10) 0.0004(10)
C18 0.0194(13) 0.0191(13) 0.0206(13) 0.0031(11) 0.0024(10) -0.0017(10)
C19 0.0165(13) 0.0278(15) 0.0347(16) -0.0040(13) 0.0020(11) 0.0022(11)
C20 0.0185(14) 0.0367(17) 0.0357(16) -0.0076(14) -0.0035(12) -0.0019(12)
C21 0.0265(14) 0.0314(16) 0.0276(15) -0.0081(13) 0.0012(12) 0.0006(12)
C22 0.0207(13) 0.0295(15) 0.0260(14) -0.0050(12) 0.0029(11) 0.0014(11)
N10 0.0263(14) 0.0412(16) 0.060(2) 0.0138(15) -0.0043(13) 0.0027(13)
O4 0.0687(19) 0.073(2) 0.072(2) 0.0053(16) 0.0071(15) -0.0446(17)
O5 0.0434(17) 0.189(4) 0.085(2) 0.086(3) 0.0063(16) 0.003(2)
O6 0.078(2) 0.0543(19) 0.123(3) -0.0146(19) -0.058(2) -0.0020(16)
O7 0.0495(15) 0.0728(19) 0.0571(17) 0.0221(14) 0.0028(13) 0.0045(14)
O8 0.0188(10) 0.0407(13) 0.0458(13) 0.0012(10) 0.0043(9) -0.0006(9)
N11 0.0222(12) 0.0401(15) 0.0315(13) -0.0033(11) 0.0019(10) 0.0033(11)
C23 0.0206(14) 0.0338(16) 0.0358(17) -0.0021(13) -0.0007(12) 0.0011(12)
C24 0.051(2) 0.0391(19) 0.048(2) -0.0088(16) 0.0063(17) -0.0022(16)
C25 0.0239(16) 0.069(2) 0.0424(19) -0.0060(18) 0.0077(14) 0.0030(16)

loop_
_atom_type_symbol
_atom_type_description
_atom_type_scat_dispersion_real
_atom_type_scat_dispersion_imag
_atom_type_scat_source
C C 0.0181 0.0091 'International Tables Vol C Tables 4.2.6.8 and 6.1.1.4'
H H 0.0000 0.0000 'International Tables Vol C Tables 4.2.6.8 and 6.1.1.4'
N N 0.0311 0.0180 'International Tables Vol C Tables 4.2.6.8 and 6.1.1.4'
Cu Cu -1.9646 0.5888 'International Tables Vol C Tables 4.2.6.8 and 6.1.1.4'
O O 0.0492 0.0322 'International Tables Vol C Tables 4.2.6.8 and 6.1.1.4'

loop_
_geom_angle_atom_site_label_1
_geom_angle_atom_site_label_2
_geom_angle_atom_site_label_3
_geom_angle
_geom_angle_site_symmetry_1
_geom_angle_site_symmetry_3
_geom_angle_publ_flag
N2 Cu1 N6 163.75(9) . . ?
N2 Cu1 N1 81.35(9) . . ?
N6 Cu1 N1 97.89(9) . . ?
N2 Cu1 N5 98.84(9) . . ?
N6 Cu1 N5 80.26(9) . . ?
N1 Cu1 N5 174.08(9) . . ?
N2 Cu1 O1 105.67(8) . . ?
N6 Cu1 O1 90.45(8) . . ?
N1 Cu1 O1 100.70(8) . . ?
N5 Cu1 O1 84.97(8) . . ?
N9 O1 Cu1 119.46(15) . . ?
C7 N1 C3 117.9(2) . . ?
C7 N1 Cu1 127.57(18) . . ?
C3 N1 Cu1 114.27(17) . . ?
N3 N2 C2 110.2(2) . . ?
N3 N2 Cu1 136.88(17) . . ?
C2 N2 Cu1 112.92(17) . . ?
N2 N3 N4 105.4(2) . . ?
N3 N4 C1 112.4(2) . . ?
N3 N4 C8 120.0(2) . . ?
C1 N4 C8 127.5(2) . . ?
C22 N5 C18 117.9(2) . . ?
C22 N5 Cu1 127.11(18) . . ?
C18 N5 Cu1 114.53(17) . . ?
N7 N6 C17 110.4(2) . . ?
N7 N6 Cu1 135.58(17) . . ?
C17 N6 Cu1 113.21(17) . . ?
N6 N7 N8 105.5(2) . . ?
N7 N8 C16 112.5(2) . . ?
N7 N8 C15 117.3(2) . . ?
C16 N8 C15 130.1(2) . . ?
O2 N9 O3 121.7(2) . . ?
O2 N9 O1 119.5(2) . . ?
O3 N9 O1 118.8(2) . . ?
N4 C1 C2 104.3(2) . . ?
N4 C1 H1 127.9 . . ?
C2 C1 H1 127.9 . . ?
N2 C2 C1 107.7(2) . . ?
N2 C2 C3 117.6(2) . . ?
C1 C2 C3 134.6(2) . . ?
N1 C3 C4 122.7(2) . . ?
N1 C3 C2 113.7(2) . . ?
C4 C3 C2 123.6(2) . . ?
C3 C4 C5 118.8(2) . . ?
C3 C4 H4 120.6 . . ?
C5 C4 H4 120.6 . . ?
C6 C5 C4 118.8(3) . . ?
C6 C5 H5 120.6 . . ?
C4 C5 H5 120.6 . . ?
C5 C6 C7 119.4(3) . . ?
C5 C6 H6 120.3 . . ?
C7 C6 H6 120.3 . . ?
N1 C7 C6 122.5(3) . . ?
N1 C7 H7 118.7 . . ?
C6 C7 H7 118.7 . . ?
N4 C8 C9 111.9(2) . . ?
N4 C8 H8A 109.2 . . ?
C9 C8 H8A 109.2 . . ?
N4 C8 H8B 109.2 . . ?
C9 C8 H8B 109.2 . . ?
H8A C8 H8B 107.9 . . ?
C10 C9 C14 118.2(3) . . ?
C10 C9 C8 118.7(2) . . ?
C14 C9 C8 123.1(2) . . ?
C11 C10 C9 121.3(3) . . ?
C11 C10 H10 119.3 . . ?
C9 C10 H10 119.3 . . ?
C12 C11 C10 120.2(3) . . ?
C12 C11 H11 119.9 . . ?
C10 C11 H11 119.9 . . ?
C11 C12 C13 119.2(3) . . ?
C11 C12 H12 120.4 . . ?
C13 C12 H12 120.4 . . ?
C12 C13 C14 122.0(3) . . ?
C12 C13 H13 119.0 . . ?
C14 C13 H13 119.0 . . ?
C13 C14 C9 119.1(3) . . ?
C13 C14 C15 118.1(3) . 3_666 ?
C9 C14 C15 122.8(2) . 3_666 ?
N8 C15 C14 111.7(2) . 3_666 ?
N8 C15 H15A 109.3 . . ?
C14 C15 H15A 109.3 3_666 . ?
N8 C15 H15B 109.3 . . ?
C14 C15 H15B 109.3 3_666 . ?
H15A C15 H15B 107.9 . . ?
N8 C16 C17 104.5(2) . . ?
N8 C16 H16 127.8 . . ?
C17 C16 H16 127.8 . . ?
N6 C17 C16 107.1(2) . . ?
N6 C17 C18 117.2(2) . . ?
C16 C17 C18 135.7(2) . . ?
N5 C18 C19 123.0(2) . . ?
N5 C18 C17 113.2(2) . . ?
C19 C18 C17 123.8(2) . . ?
C20 C19 C18 118.3(3) . . ?
C20 C19 H19 120.8 . . ?
C18 C19 H19 120.8 . . ?
C21 C20 C19 119.1(3) . . ?
C21 C20 H20 120.4 . . ?
C19 C20 H20 120.4 . . ?
C22 C21 C20 119.3(3) . . ?
C22 C21 H21 120.3 . . ?
C20 C21 H21 120.3 . . ?
N5 C22 C21 122.4(3) . . ?
N5 C22 H22 118.8 . . ?
C21 C22 H22 118.8 . . ?
O4 N10 O5 121.5(4) . . ?
O4 N10 O6 117.6(4) . . ?
O5 N10 O6 120.7(4) . . ?
C23 N11 C25 121.7(3) . . ?
C23 N11 C24 121.6(3) . . ?
C25 N11 C24 116.6(3) . . ?
O8 C23 N11 125.7(3) . . ?
O8 C23 H23 117.1 . . ?
N11 C23 H23 117.1 . . ?
N11 C24 H24A 109.5 . . ?
N11 C24 H24B 109.5 . . ?
H24A C24 H24B 109.5 . . ?
N11 C24 H24C 109.5 . . ?
H24A C24 H24C 109.5 . . ?
H24B C24 H24C 109.5 . . ?
N11 C25 H25A 109.5 . . ?
N11 C25 H25B 109.5 . . ?
H25A C25 H25B 109.5 . . ?
N11 C25 H25C 109.5 . . ?
H25A C25 H25C 109.5 . . ?
H25B C25 H25C 109.5 . . ?

loop_
_geom_bond_atom_site_label_1
_geom_bond_atom_site_label_2
_geom_bond_distance
_geom_bond_site_symmetry_2
_geom_bond_publ_flag
Cu1 N2 2.004(2) . ?
Cu1 N6 2.004(2) . ?
Cu1 N1 2.035(2) . ?
Cu1 N5 2.049(2) . ?
Cu1 O1 2.1693(19) . ?
O1 N9 1.275(3) . ?
O2 N9 1.238(3) . ?
O3 N9 1.240(3) . ?
N1 C7 1.340(3) . ?
N1 C3 1.356(3) . ?
N2 N3 1.319(3) . ?
N2 C2 1.362(3) . ?
N3 N4 1.341(3) . ?
N4 C1 1.350(3) . ?
N4 C8 1.475(3) . ?
N5 C22 1.343(4) . ?
N5 C18 1.350(3) . ?
N6 N7 1.315(3) . ?
N6 C17 1.362(3) . ?
N7 N8 1.336(3) . ?
N8 C16 1.342(3) . ?
N8 C15 1.484(3) . ?
C1 C2 1.368(4) . ?
C1 H1 0.9500 . ?
C2 C3 1.455(4) . ?
C3 C4 1.383(4) . ?
C4 C5 1.389(4) . ?
C4 H4 0.9500 . ?
C5 C6 1.381(4) . ?
C5 H5 0.9500 . ?
C6 C7 1.387(4) . ?
C6 H6 0.9500 . ?
C7 H7 0.9500 . ?
C8 C9 1.509(4) . ?
C8 H8A 0.9900 . ?
C8 H8B 0.9900 . ?
C9 C10 1.400(4) . ?
C9 C14 1.403(4) . ?
C10 C11 1.385(4) . ?
C10 H10 0.9500 . ?
C11 C12 1.369(5) . ?
C11 H11 0.9500 . ?
C12 C13 1.380(4) . ?
C12 H12 0.9500 . ?
C13 C14 1.389(4) . ?
C13 H13 0.9500 . ?
C14 C15 1.510(4) 3_666 ?
C15 C14 1.510(4) 3_666 ?
C15 H15A 0.9900 . ?
C15 H15B 0.9900 . ?
C16 C17 1.374(4) . ?
C16 H16 0.9500 . ?
C17 C18 1.458(4) . ?
C18 C19 1.385(4) . ?
C19 C20 1.385(4) . ?
C19 H19 0.9500 . ?
C20 C21 1.382(4) . ?
C20 H20 0.9500 . ?
C21 C22 1.382(4) . ?
C21 H21 0.9500 . ?
C22 H22 0.9500 . ?
N10 O4 1.195(4) . ?
N10 O5 1.211(4) . ?
N10 O6 1.241(4) . ?
O8 C23 1.239(3) . ?
N11 C23 1.317(4) . ?
N11 C25 1.456(4) . ?
N11 C24 1.458(4) . ?
C23 H23 0.9500 . ?
C24 H24A 0.9800 . ?
C24 H24B 0.9800 . ?
C24 H24C 0.9800 . ?
C25 H25A 0.9800 . ?
C25 H25B 0.9800 . ?
C25 H25C 0.9800 . ?
